data_7124208
loop_
_publ_author_name
'Trose, Michael'
'Nahra, Fady'
'Cordes, David B.'
'Slawin, Alexandra M. Z.'
'Cazin, Catherine S. J.'

_publ_section_title
;
 Cu--NHC azide complex: synthesis and reactivity
;
_journal_name_full 'Chemical Communications'
_journal_paper_doi 10.1039/C9CC04844H
_journal_year 2019
_chemical_formula_moiety 'C35 H40 Cu F3 N6, 2(H2 O)'
_chemical_formula_sum 'C35 H44 Cu F3 N6 O2'
_chemical_formula_weight 701.31
_chemical_properties_physical ', Air-sensitive'
_space_group_crystal_system triclinic
_space_group_IT_number 2
_space_group_name_Hall '-P 1'
_space_group_name_H-M_alt 'P -1'
_symmetry_space_group_name_Hall '-P 1'
_symmetry_space_group_name_H-M 'P -1'
_atom_sites_solution_hydrogens geom
_atom_sites_solution_primary direct
_atom_sites_solution_secondary difmap
_audit_creation_date 2016-10-26
_audit_creation_method 'by CrystalStructure 4.2'
_audit_update_record
;
2017-03-30 deposited with the CCDC.    2019-09-09 downloaded from the CCDC.
;
_cell_angle_alpha 110.157(3)
_cell_angle_beta 107.483(2)
_cell_angle_gamma 91.4070(15)
_cell_formula_units_Z 2
_cell_length_a 12.2657(15)
_cell_length_b 12.5469(14)
_cell_length_c 14.0728(19)
_cell_measurement_reflns_used 5672
_cell_measurement_temperature 173
_cell_measurement_theta_max 25.40
_cell_measurement_theta_min 1.70
_cell_volume 1919.2(4)
_computing_cell_refinement 'CrystalClear-SM Expert 2.1 b45'
_computing_data_collection 'CrystalClear-SM Expert 2.1 b45 (Rigaku, 2015)'
_computing_data_reduction 'CrystalClear-SM Expert 2.1 b45'
_computing_molecular_graphics 'CrystalStructure 4.2'
_computing_publication_material 'CrystalStructure 4.2 (Rigaku, 2015)'
_computing_structure_refinement 'SHELXL Version 2014/7 (Sheldrick, 2008)'
_computing_structure_solution 'SIR2004 (Burla, et al., 2005)'
_diffrn_ambient_temperature 173
_diffrn_detector_area_resol_mean 5.814
_diffrn_measured_fraction_theta_full 0.992
_diffrn_measured_fraction_theta_max 0.991
_diffrn_measurement_device_type 'Rigaku XtaLAB P200'
_diffrn_measurement_method \w
_diffrn_radiation_type 'Mo K\a'
_diffrn_radiation_wavelength 0.71075
_diffrn_reflns_av_R_equivalents 0.0261
_diffrn_reflns_Laue_measured_fraction_full 0.992
_diffrn_reflns_Laue_measured_fraction_max 0.991
_diffrn_reflns_limit_h_max 14
_diffrn_reflns_limit_h_min -14
_diffrn_reflns_limit_k_max 15
_diffrn_reflns_limit_k_min -15
_diffrn_reflns_limit_l_max 16
_diffrn_reflns_limit_l_min -16
_diffrn_reflns_number 39708
_diffrn_reflns_point_group_measured_fraction_full 0.992
_diffrn_reflns_point_group_measured_fraction_max 0.991
_diffrn_reflns_theta_full 25.242
_diffrn_reflns_theta_max 25.372
_diffrn_reflns_theta_min 1.747
_diffrn_standards_number 0
_exptl_absorpt_coefficient_mu 0.620
_exptl_absorpt_correction_T_max 0.976
_exptl_absorpt_correction_T_min 0.890
_exptl_absorpt_correction_type multi-scan
_exptl_absorpt_process_details 'REQAB (Rigaku, 1998)'
_exptl_crystal_colour colorless
_exptl_crystal_density_diffrn 1.213
_exptl_crystal_density_method 'not measured'
_exptl_crystal_description prism
_exptl_crystal_F_000 736.00
_exptl_crystal_recrystallization_method 'Re-crystallisation from solvent: THF/hexane'
_exptl_crystal_size_max 0.180
_exptl_crystal_size_mid 0.140
_exptl_crystal_size_min 0.040
_refine_diff_density_max 1.76
_refine_diff_density_min -0.45
_refine_ls_extinction_method none
_refine_ls_goodness_of_fit_ref 1.104
_refine_ls_hydrogen_treatment constr
_refine_ls_number_parameters 441
_refine_ls_number_reflns 6979
_refine_ls_number_restraints 6
_refine_ls_R_factor_all 0.0624
_refine_ls_R_factor_gt 0.0577
_refine_ls_shift/su_max 0.001
_refine_ls_structure_factor_coef Fsqd
_refine_ls_weighting_details 'w = 1/[\s^2^(Fo^2^)+(0.1277P)^2^+1.0550P] where P=(Fo^2^+2Fc^2^)/3'
_refine_ls_weighting_scheme calc
_refine_ls_wR_factor_gt 0.1760
_refine_ls_wR_factor_ref 0.1812
_reflns_Friedel_coverage 0.000
_reflns_number_gt 6252
_reflns_number_total 6979
_reflns_threshold_expression F^2^>2.0\s(F^2^)
_cod_data_source_file c9cc04844h2.cif
_cod_data_source_block 4
_cod_database_code 7124208

loop_
_space_group_symop_id
_space_group_symop_operation_xyz
1 +X,+Y,+Z
2 -X,-Y,-Z

loop_
_atom_site_label
_atom_site_type_symbol
_atom_site_fract_x
_atom_site_fract_y
_atom_site_fract_z
_atom_site_U_iso_or_equiv
_atom_site_adp_type
_atom_site_occupancy
_atom_site_site_symmetry_order
_atom_site_calc_flag
_atom_site_refinement_flags_posn
_atom_site_refinement_flags_adp
_atom_site_refinement_flags_occupancy
_atom_site_disorder_assembly
_atom_site_disorder_group
Cu1 Cu 0.09528(3) 0.58216(3) 0.64139(2) 0.02853(16) Uani 1 1 d . . . . .
F41 F -0.4566(2) 0.1202(2) 0.7957(2) 0.0733(7) Uani 1 1 d . . . . .
F42 F -0.33484(19) 0.00646(19) 0.79562(18) 0.0547(5) Uani 1 1 d . . . . .
F43 F -0.4799(3) -0.0256(3) 0.6543(2) 0.0997(12) Uani 1 1 d . . . . .
O51 O 0.1182(6) 0.1286(6) 0.5059(4) 0.147(2) Uani 1 1 d . . . . .
O52A O 0.2877(5) 0.2329(5) 0.4352(4) 0.0566(14) Uani 0.5 1 d . U P A 1
O52B O 0.1877(5) 0.3149(7) 0.4930(6) 0.084(2) Uani 0.5 1 d . U P B 2
N2 N 0.1803(2) 0.7536(2) 0.86107(18) 0.0287(5) Uani 1 1 d . . . . .
N5 N 0.29409(19) 0.62841(19) 0.83663(18) 0.0277(5) Uani 1 1 d . . . . .
N30 N -0.0339(2) 0.4544(2) 0.5912(2) 0.0357(6) Uani 1 1 d . . . . .
N31 N -0.0966(2) 0.3924(2) 0.4900(2) 0.0385(6) Uani 1 1 d . . . . .
N32 N -0.1687(3) 0.3097(2) 0.4881(2) 0.0441(7) Uani 1 1 d . . . . .
N34 N -0.0650(2) 0.4135(2) 0.6565(2) 0.0385(6) Uani 1 1 d . . . . .
C1 C 0.1946(2) 0.6579(2) 0.7846(2) 0.0249(5) Uani 1 1 d . . . . .
C3 C 0.2691(3) 0.7811(3) 0.9578(2) 0.0385(7) Uani 1 1 d . . . . .
H3 H 0.2773 0.8437 1.0224 0.046 Uiso 1 1 calc R U . . .
C4 C 0.3407(3) 0.7037(3) 0.9434(2) 0.0384(7) Uani 1 1 d . . . . .
H4 H 0.4097 0.7003 0.9952 0.046 Uiso 1 1 calc R U . . .
C6 C 0.0951(3) 0.8266(2) 0.8444(2) 0.0337(6) Uani 1 1 d . . . . .
C7 C -0.0167(3) 0.7961(3) 0.8437(3) 0.0427(7) Uani 1 1 d . . . . .
C8 C -0.0935(3) 0.8748(4) 0.8354(4) 0.0627(11) Uani 1 1 d . . . . .
H8 H -0.1699 0.8574 0.8340 0.075 Uiso 1 1 calc R U . . .
C9 C -0.0608(4) 0.9780(4) 0.8293(5) 0.0756(14) Uani 1 1 d . . . . .
H9 H -0.1140 1.0315 0.8265 0.091 Uiso 1 1 calc R U . . .
C10 C 0.0474(4) 1.0040(3) 0.8272(4) 0.0626(11) Uani 1 1 d . . . . .
H10 H 0.0676 1.0741 0.8207 0.075 Uiso 1 1 calc R U . . .
C11 C 0.1288(3) 0.9275(3) 0.8345(3) 0.0435(8) Uani 1 1 d . . . . .
C12 C -0.0499(3) 0.6841(3) 0.8527(3) 0.0480(8) Uani 1 1 d . . . . .
H12 H -0.0079 0.6262 0.8143 0.058 Uiso 1 1 calc R U . . .
C13 C -0.0095(6) 0.6923(5) 0.9693(5) 0.0928(18) Uani 1 1 d . . . . .
H13A H -0.0443 0.7526 1.0112 0.111 Uiso 1 1 calc R U . . .
H13B H 0.0748 0.7110 0.9991 0.111 Uiso 1 1 calc R U . . .
H13C H -0.0332 0.6187 0.9723 0.111 Uiso 1 1 calc R U . . .
C14 C -0.1785(4) 0.6392(5) 0.7979(6) 0.0903(18) Uani 1 1 d . . . . .
H14A H -0.2030 0.6414 0.7256 0.108 Uiso 1 1 calc R U . . .
H14B H -0.2223 0.6874 0.8396 0.108 Uiso 1 1 calc R U . . .
H14C H -0.1929 0.5600 0.7931 0.108 Uiso 1 1 calc R U . . .
C15 C 0.2482(3) 0.9574(3) 0.8311(3) 0.0495(9) Uani 1 1 d . . . . .
H15 H 0.2910 0.8907 0.8319 0.059 Uiso 1 1 calc R U . . .
C16 C 0.3159(4) 1.0615(4) 0.9293(4) 0.0670(12) Uani 1 1 d . . . . .
H16A H 0.3224 1.0460 0.9943 0.080 Uiso 1 1 calc R U . . .
H16B H 0.2757 1.1282 0.9303 0.080 Uiso 1 1 calc R U . . .
H16C H 0.3933 1.0773 0.9265 0.080 Uiso 1 1 calc R U . . .
C17 C 0.2399(4) 0.9769(4) 0.7280(4) 0.0698(12) Uani 1 1 d . . . . .
H17A H 0.3177 0.9907 0.7253 0.084 Uiso 1 1 calc R U . . .
H17B H 0.2005 1.0436 0.7265 0.084 Uiso 1 1 calc R U . . .
H17C H 0.1961 0.9089 0.6660 0.084 Uiso 1 1 calc R U . . .
C18 C 0.3484(2) 0.5327(3) 0.7904(2) 0.0338(6) Uani 1 1 d . . . . .
C19 C 0.3372(3) 0.4355(3) 0.8158(3) 0.0444(8) Uani 1 1 d . . . . .
C20 C 0.3969(4) 0.3467(3) 0.7757(4) 0.0635(11) Uani 1 1 d . . . . .
H20 H 0.3922 0.2792 0.7913 0.076 Uiso 1 1 calc R U . . .
C21 C 0.4622(4) 0.3554(4) 0.7143(4) 0.0713(13) Uani 1 1 d . . . . .
H21 H 0.5024 0.2940 0.6886 0.086 Uiso 1 1 calc R U . . .
C22 C 0.4707(4) 0.4521(4) 0.6890(4) 0.0603(10) Uani 1 1 d . . . . .
H22 H 0.5161 0.4560 0.6459 0.072 Uiso 1 1 calc R U . . .
C23 C 0.4129(3) 0.5438(3) 0.7265(3) 0.0414(7) Uani 1 1 d . . . . .
C24 C 0.2637(3) 0.4239(3) 0.8813(3) 0.0534(9) Uani 1 1 d . . . . .
H24 H 0.2265 0.4948 0.8997 0.064 Uiso 1 1 calc R U . . .
C25 C 0.3367(5) 0.4134(5) 0.9861(4) 0.0810(15) Uani 1 1 d . . . . .
H25A H 0.3950 0.4816 1.0281 0.097 Uiso 1 1 calc R U . . .
H25B H 0.3750 0.3450 0.9701 0.097 Uiso 1 1 calc R U . . .
H25C H 0.2867 0.4070 1.0273 0.097 Uiso 1 1 calc R U . . .
C26 C 0.1672(4) 0.3205(4) 0.8159(4) 0.0708(13) Uani 1 1 d . . . . .
H26A H 0.2015 0.2507 0.7915 0.085 Uiso 1 1 calc R U . . .
H26B H 0.1157 0.3333 0.7537 0.085 Uiso 1 1 calc R U . . .
H26C H 0.1229 0.3119 0.8610 0.085 Uiso 1 1 calc R U . . .
C27 C 0.4211(3) 0.6510(3) 0.7006(3) 0.0457(8) Uani 1 1 d . . . . .
H27 H 0.3442 0.6786 0.6921 0.055 Uiso 1 1 calc R U . . .
C28 C 0.5100(4) 0.7466(4) 0.7928(4) 0.0685(12) Uani 1 1 d . . . . .
H28A H 0.5873 0.7242 0.8011 0.082 Uiso 1 1 calc R U . . .
H28B H 0.4926 0.7601 0.8592 0.082 Uiso 1 1 calc R U . . .
H28C H 0.5073 0.8171 0.7772 0.082 Uiso 1 1 calc R U . . .
C29 C 0.4449(5) 0.6279(5) 0.5946(4) 0.0806(15) Uani 1 1 d . . . . .
H29A H 0.3910 0.5617 0.5381 0.097 Uiso 1 1 calc R U . . .
H29B H 0.5243 0.6118 0.6034 0.097 Uiso 1 1 calc R U . . .
H29C H 0.4345 0.6955 0.5748 0.097 Uiso 1 1 calc R U . . .
C33 C -0.1473(3) 0.3256(3) 0.5912(2) 0.0354(7) Uani 1 1 d . . . . .
C35 C -0.2096(3) 0.2539(3) 0.6275(2) 0.0371(7) Uani 1 1 d . . . . .
C36 C -0.2818(4) 0.1551(4) 0.5552(3) 0.0666(13) Uani 1 1 d . . . . .
H36 H -0.2903 0.1325 0.4813 0.080 Uiso 1 1 calc R U . . .
C37 C -0.3424(4) 0.0879(4) 0.5883(3) 0.0659(12) Uani 1 1 d . . . . .
H37 H -0.3900 0.0187 0.5376 0.079 Uiso 1 1 calc R U . . .
C38 C -0.3332(3) 0.1218(3) 0.6945(3) 0.0408(7) Uani 1 1 d . . . . .
C39 C -0.2609(3) 0.2197(3) 0.7672(3) 0.0463(8) Uani 1 1 d . . . . .
H39 H -0.2533 0.2426 0.8409 0.056 Uiso 1 1 calc R U . . .
C40 C -0.1991(3) 0.2857(3) 0.7348(3) 0.0435(8) Uani 1 1 d . . . . .
H40 H -0.1491 0.3532 0.7862 0.052 Uiso 1 1 calc R U . . .
C41 C -0.4009(3) 0.0542(3) 0.7320(3) 0.0472(8) Uani 1 1 d . . . . .

loop_
_atom_site_aniso_label
_atom_site_aniso_U_11
_atom_site_aniso_U_22
_atom_site_aniso_U_33
_atom_site_aniso_U_23
_atom_site_aniso_U_13
_atom_site_aniso_U_12
Cu1 0.0289(2) 0.0287(2) 0.0227(2) 0.00708(15) 0.00486(15) -0.00610(14)
F41 0.0645(15) 0.0846(18) 0.103(2) 0.0522(16) 0.0510(15) 0.0160(13)
F42 0.0588(13) 0.0576(13) 0.0597(13) 0.0368(11) 0.0191(10) -0.0001(10)
F43 0.096(2) 0.134(3) 0.0472(14) 0.0369(15) -0.0039(13) -0.081(2)
O51 0.174(5) 0.182(6) 0.075(3) 0.057(3) 0.016(3) -0.001(4)
O52A 0.051(3) 0.070(3) 0.025(2) 0.002(2) -0.001(2) -0.010(3)
O52B 0.047(3) 0.114(6) 0.066(4) 0.016(4) 0.004(3) 0.001(3)
N2 0.0301(12) 0.0290(11) 0.0235(11) 0.0055(9) 0.0093(9) 0.0001(9)
N5 0.0258(11) 0.0285(11) 0.0252(11) 0.0085(9) 0.0054(9) -0.0006(9)
N30 0.0375(13) 0.0398(14) 0.0249(12) 0.0122(10) 0.0045(10) -0.0133(11)
N31 0.0413(14) 0.0417(14) 0.0245(12) 0.0098(11) 0.0042(10) -0.0187(11)
N32 0.0495(16) 0.0451(15) 0.0309(14) 0.0134(12) 0.0068(12) -0.0217(13)
N34 0.0424(14) 0.0419(14) 0.0285(13) 0.0148(11) 0.0074(11) -0.0128(11)
C1 0.0252(13) 0.0236(12) 0.0271(13) 0.0090(10) 0.0113(11) -0.0029(10)
C3 0.0422(17) 0.0407(16) 0.0229(14) 0.0046(12) 0.0059(12) 0.0010(13)
C4 0.0366(16) 0.0425(17) 0.0271(15) 0.0096(13) 0.0021(12) 0.0002(13)
C6 0.0341(15) 0.0301(14) 0.0348(15) 0.0076(12) 0.0135(12) 0.0049(12)
C7 0.0383(17) 0.0380(16) 0.054(2) 0.0124(15) 0.0231(15) 0.0069(13)
C8 0.041(2) 0.052(2) 0.101(3) 0.026(2) 0.034(2) 0.0174(16)
C9 0.064(3) 0.052(2) 0.131(5) 0.043(3) 0.047(3) 0.031(2)
C10 0.060(2) 0.0362(18) 0.102(3) 0.032(2) 0.034(2) 0.0174(17)
C11 0.0456(18) 0.0330(16) 0.054(2) 0.0142(14) 0.0211(16) 0.0064(14)
C12 0.0443(19) 0.0430(18) 0.065(2) 0.0172(17) 0.0330(17) 0.0053(15)
C13 0.131(5) 0.085(4) 0.078(3) 0.038(3) 0.049(3) -0.012(3)
C14 0.046(2) 0.072(3) 0.165(6) 0.053(4) 0.044(3) 0.005(2)
C15 0.049(2) 0.0345(16) 0.067(2) 0.0170(16) 0.0243(18) -0.0014(14)
C16 0.065(3) 0.057(2) 0.067(3) 0.017(2) 0.014(2) -0.019(2)
C17 0.079(3) 0.061(2) 0.069(3) 0.014(2) 0.038(2) -0.013(2)
C18 0.0270(14) 0.0350(15) 0.0360(16) 0.0109(13) 0.0079(12) 0.0049(12)
C19 0.0404(17) 0.0377(17) 0.054(2) 0.0185(15) 0.0120(15) 0.0059(14)
C20 0.065(3) 0.042(2) 0.090(3) 0.032(2) 0.025(2) 0.0217(18)
C21 0.072(3) 0.056(2) 0.094(3) 0.023(2) 0.042(3) 0.036(2)
C22 0.055(2) 0.065(2) 0.072(3) 0.024(2) 0.037(2) 0.027(2)
C23 0.0335(16) 0.0472(18) 0.0451(18) 0.0153(15) 0.0169(14) 0.0084(13)
C24 0.054(2) 0.048(2) 0.071(3) 0.0351(19) 0.0232(19) 0.0037(16)
C25 0.070(3) 0.102(4) 0.077(3) 0.053(3) 0.012(2) -0.011(3)
C26 0.049(2) 0.073(3) 0.095(4) 0.047(3) 0.012(2) -0.002(2)
C27 0.0379(17) 0.057(2) 0.055(2) 0.0284(17) 0.0253(15) 0.0082(15)
C28 0.051(2) 0.065(3) 0.090(3) 0.033(2) 0.021(2) -0.011(2)
C29 0.093(4) 0.103(4) 0.088(4) 0.054(3) 0.066(3) 0.031(3)
C33 0.0368(15) 0.0371(15) 0.0289(14) 0.0127(12) 0.0064(12) -0.0100(12)
C35 0.0354(15) 0.0404(16) 0.0341(16) 0.0173(13) 0.0066(12) -0.0091(13)
C36 0.086(3) 0.066(3) 0.0353(19) 0.0098(17) 0.0169(19) -0.042(2)
C37 0.076(3) 0.064(2) 0.043(2) 0.0125(18) 0.0111(19) -0.040(2)
C38 0.0340(15) 0.0510(19) 0.0425(18) 0.0284(15) 0.0076(13) -0.0054(14)
C39 0.052(2) 0.054(2) 0.0328(17) 0.0203(15) 0.0103(15) -0.0120(16)
C40 0.0499(19) 0.0424(17) 0.0333(16) 0.0141(14) 0.0085(14) -0.0143(15)
C41 0.0384(17) 0.057(2) 0.047(2) 0.0278(17) 0.0079(15) -0.0101(15)

loop_
_atom_type_symbol
_atom_type_description
_atom_type_scat_dispersion_real
_atom_type_scat_dispersion_imag
_atom_type_scat_source
C C 0.0033 0.0016
;
International Tables for Crystallography
(Vol. C, Tables 4.2.6.8 and 6.1.1.4)
;
H H 0.0000 0.0000
;
International Tables for Crystallography
(Vol. C, Table 6.1.1.4)
;
Cu Cu 0.3201 1.2651
;
International Tables for Crystallography
(Vol. C, Tables 4.2.6.8 and 6.1.1.4)
;
F F 0.0171 0.0103
;
International Tables for Crystallography
(Vol. C, Tables 4.2.6.8 and 6.1.1.4)
;
N N 0.0061 0.0033
;
International Tables for Crystallography
(Vol. C, Tables 4.2.6.8 and 6.1.1.4)
;
O O 0.0106 0.0060
;
International Tables for Crystallography
(Vol. C, Tables 4.2.6.8 and 6.1.1.4)
;

loop_
_geom_angle_atom_site_label_1
_geom_angle_atom_site_label_2
_geom_angle_atom_site_label_3
_geom_angle
_geom_angle_site_symmetry_1
_geom_angle_site_symmetry_3
C1 Cu1 N31 128.81(10) . 2_566
C1 Cu1 N30 126.04(10) . .
N31 Cu1 N30 105.14(10) 2_566 .
C1 N2 C3 111.3(2) . .
C1 N2 C6 126.1(2) . .
C3 N2 C6 122.2(2) . .
C1 N5 C4 111.7(2) . .
C1 N5 C18 125.6(2) . .
C4 N5 C18 122.7(2) . .
N31 N30 N34 109.3(2) . .
N31 N30 Cu1 126.83(19) . .
N34 N30 Cu1 123.74(19) . .
N30 N31 N32 109.4(2) . .
N30 N31 Cu1 127.68(19) . 2_566
N32 N31 Cu1 122.83(19) . 2_566
N31 N32 C33 104.3(2) . .
C33 N34 N30 104.5(2) . .
N5 C1 N2 103.4(2) . .
N5 C1 Cu1 128.6(2) . .
N2 C1 Cu1 127.9(2) . .
C4 C3 N2 107.3(3) . .
C4 C3 H3 126.3 . .
N2 C3 H3 126.3 . .
C3 C4 N5 106.2(3) . .
C3 C4 H4 126.9 . .
N5 C4 H4 126.9 . .
C11 C6 C7 123.3(3) . .
C11 C6 N2 117.5(3) . .
C7 C6 N2 119.1(3) . .
C8 C7 C6 116.5(3) . .
C8 C7 C12 122.1(3) . .
C6 C7 C12 121.3(3) . .
C9 C8 C7 121.3(4) . .
C9 C8 H8 119.4 . .
C7 C8 H8 119.4 . .
C10 C9 C8 120.8(4) . .
C10 C9 H9 119.6 . .
C8 C9 H9 119.6 . .
C9 C10 C11 120.5(4) . .
C9 C10 H10 119.7 . .
C11 C10 H10 119.7 . .
C6 C11 C10 117.4(3) . .
C6 C11 C15 122.9(3) . .
C10 C11 C15 119.7(3) . .
C7 C12 C14 112.8(3) . .
C7 C12 C13 111.6(3) . .
C14 C12 C13 111.5(4) . .
C7 C12 H12 106.8 . .
C14 C12 H12 106.8 . .
C13 C12 H12 106.8 . .
C12 C13 H13A 109.5 . .
C12 C13 H13B 109.5 . .
H13A C13 H13B 109.5 . .
C12 C13 H13C 109.5 . .
H13A C13 H13C 109.5 . .
H13B C13 H13C 109.5 . .
C12 C14 H14A 109.5 . .
C12 C14 H14B 109.5 . .
H14A C14 H14B 109.5 . .
C12 C14 H14C 109.5 . .
H14A C14 H14C 109.5 . .
H14B C14 H14C 109.5 . .
C11 C15 C16 111.0(3) . .
C11 C15 C17 111.0(3) . .
C16 C15 C17 111.0(3) . .
C11 C15 H15 107.9 . .
C16 C15 H15 107.9 . .
C17 C15 H15 107.9 . .
C15 C16 H16A 109.5 . .
C15 C16 H16B 109.5 . .
H16A C16 H16B 109.5 . .
C15 C16 H16C 109.5 . .
H16A C16 H16C 109.5 . .
H16B C16 H16C 109.5 . .
C15 C17 H17A 109.5 . .
C15 C17 H17B 109.5 . .
H17A C17 H17B 109.5 . .
C15 C17 H17C 109.5 . .
H17A C17 H17C 109.5 . .
H17B C17 H17C 109.5 . .
C19 C18 C23 123.9(3) . .
C19 C18 N5 117.6(3) . .
C23 C18 N5 118.4(3) . .
C20 C19 C18 116.5(3) . .
C20 C19 C24 120.5(3) . .
C18 C19 C24 122.9(3) . .
C21 C20 C19 121.1(4) . .
C21 C20 H20 119.5 . .
C19 C20 H20 119.5 . .
C20 C21 C22 121.3(4) . .
C20 C21 H21 119.3 . .
C22 C21 H21 119.3 . .
C21 C22 C23 120.4(4) . .
C21 C22 H22 119.8 . .
C23 C22 H22 119.8 . .
C22 C23 C18 116.8(3) . .
C22 C23 C27 121.6(3) . .
C18 C23 C27 121.7(3) . .
C19 C24 C25 111.4(4) . .
C19 C24 C26 110.6(4) . .
C25 C24 C26 110.7(3) . .
C19 C24 H24 108.0 . .
C25 C24 H24 108.0 . .
C26 C24 H24 108.0 . .
C24 C25 H25A 109.5 . .
C24 C25 H25B 109.5 . .
H25A C25 H25B 109.5 . .
C24 C25 H25C 109.5 . .
H25A C25 H25C 109.5 . .
H25B C25 H25C 109.5 . .
C24 C26 H26A 109.5 . .
C24 C26 H26B 109.5 . .
H26A C26 H26B 109.5 . .
C24 C26 H26C 109.5 . .
H26A C26 H26C 109.5 . .
H26B C26 H26C 109.5 . .
C23 C27 C28 111.3(3) . .
C23 C27 C29 112.9(3) . .
C28 C27 C29 111.1(4) . .
C23 C27 H27 107.1 . .
C28 C27 H27 107.1 . .
C29 C27 H27 107.1 . .
C27 C28 H28A 109.5 . .
C27 C28 H28B 109.5 . .
H28A C28 H28B 109.5 . .
C27 C28 H28C 109.5 . .
H28A C28 H28C 109.5 . .
H28B C28 H28C 109.5 . .
C27 C29 H29A 109.5 . .
C27 C29 H29B 109.5 . .
H29A C29 H29B 109.5 . .
C27 C29 H29C 109.5 . .
H29A C29 H29C 109.5 . .
H29B C29 H29C 109.5 . .
N34 C33 N32 112.5(3) . .
N34 C33 C35 124.2(3) . .
N32 C33 C35 123.3(3) . .
C36 C35 C40 118.4(3) . .
C36 C35 C33 120.6(3) . .
C40 C35 C33 120.9(3) . .
C35 C36 C37 121.1(3) . .
C35 C36 H36 119.4 . .
C37 C36 H36 119.4 . .
C38 C37 C36 119.8(4) . .
C38 C37 H37 120.1 . .
C36 C37 H37 120.1 . .
C39 C38 C37 119.4(3) . .
C39 C38 C41 119.5(3) . .
C37 C38 C41 121.1(3) . .
C38 C39 C40 120.9(3) . .
C38 C39 H39 119.5 . .
C40 C39 H39 119.5 . .
C39 C40 C35 120.3(3) . .
C39 C40 H40 119.8 . .
C35 C40 H40 119.8 . .
F43 C41 F42 108.5(3) . .
F43 C41 F41 106.0(3) . .
F42 C41 F41 102.1(3) . .
F43 C41 C38 113.7(3) . .
F42 C41 C38 113.0(3) . .
F41 C41 C38 112.7(3) . .

loop_
_geom_bond_atom_site_label_1
_geom_bond_atom_site_label_2
_geom_bond_distance
_geom_bond_site_symmetry_2
Cu1 C1 1.897(3) .
Cu1 N31 1.987(2) 2_566
Cu1 N30 2.000(2) .
F41 C41 1.356(5) .
F42 C41 1.332(4) .
F43 C41 1.302(4) .
N2 C1 1.365(3) .
N2 C3 1.388(4) .
N2 C6 1.427(4) .
N5 C1 1.354(4) .
N5 C4 1.398(4) .
N5 C18 1.439(4) .
N30 N31 1.331(3) .
N30 N34 1.335(3) .
N31 N32 1.334(3) .
N31 Cu1 1.987(2) 2_566
N32 C33 1.335(4) .
N34 C33 1.330(4) .
C3 C4 1.330(5) .
C3 H3 0.9500 .
C4 H4 0.9500 .
C6 C11 1.386(5) .
C6 C7 1.410(4) .
C7 C8 1.391(5) .
C7 C12 1.511(5) .
C8 C9 1.385(6) .
C8 H8 0.9500 .
C9 C10 1.370(6) .
C9 H9 0.9500 .
C10 C11 1.408(5) .
C10 H10 0.9500 .
C11 C15 1.522(5) .
C12 C14 1.526(6) .
C12 C13 1.530(7) .
C12 H12 1.0000 .
C13 H13A 0.9800 .
C13 H13B 0.9800 .
C13 H13C 0.9800 .
C14 H14A 0.9800 .
C14 H14B 0.9800 .
C14 H14C 0.9800 .
C15 C16 1.523(6) .
C15 C17 1.527(6) .
C15 H15 1.0000 .
C16 H16A 0.9800 .
C16 H16B 0.9800 .
C16 H16C 0.9800 .
C17 H17A 0.9800 .
C17 H17B 0.9800 .
C17 H17C 0.9800 .
C18 C19 1.398(5) .
C18 C23 1.401(5) .
C19 C20 1.397(5) .
C19 C24 1.506(5) .
C20 C21 1.369(7) .
C20 H20 0.9500 .
C21 C22 1.388(7) .
C21 H21 0.9500 .
C22 C23 1.397(5) .
C22 H22 0.9500 .
C23 C27 1.518(5) .
C24 C25 1.529(6) .
C24 C26 1.542(6) .
C24 H24 1.0000 .
C25 H25A 0.9800 .
C25 H25B 0.9800 .
C25 H25C 0.9800 .
C26 H26A 0.9800 .
C26 H26B 0.9800 .
C26 H26C 0.9800 .
C27 C28 1.525(6) .
C27 C29 1.537(5) .
C27 H27 1.0000 .
C28 H28A 0.9800 .
C28 H28B 0.9800 .
C28 H28C 0.9800 .
C29 H29A 0.9800 .
C29 H29B 0.9800 .
C29 H29C 0.9800 .
C33 C35 1.474(4) .
C35 C36 1.375(5) .
C35 C40 1.385(5) .
C36 C37 1.389(5) .
C36 H36 0.9500 .
C37 C38 1.373(5) .
C37 H37 0.9500 .
C38 C39 1.370(5) .
C38 C41 1.492(4) .
C39 C40 1.380(5) .
C39 H39 0.9500 .
C40 H40 0.9500 .

loop_
_geom_torsion_atom_site_label_1
_geom_torsion_atom_site_label_2
_geom_torsion_atom_site_label_3
_geom_torsion_atom_site_label_4
_geom_torsion
_geom_torsion_site_symmetry_1
_geom_torsion_site_symmetry_4
N34 N30 N31 N32 -0.5(4) . .
Cu1 N30 N31 N32 175.4(2) . .
N34 N30 N31 Cu1 176.3(2) . 2_566
Cu1 N30 N31 Cu1 -7.9(4) . 2_566
N30 N31 N32 C33 0.5(4) . .
Cu1 N31 N32 C33 -176.4(2) 2_566 .
N31 N30 N34 C33 0.2(4) . .
Cu1 N30 N34 C33 -175.8(2) . .
C4 N5 C1 N2 0.2(3) . .
C18 N5 C1 N2 -179.3(2) . .
C4 N5 C1 Cu1 -177.7(2) . .
C18 N5 C1 Cu1 2.8(4) . .
C3 N2 C1 N5 -0.3(3) . .
C6 N2 C1 N5 172.3(3) . .
C3 N2 C1 Cu1 177.6(2) . .
C6 N2 C1 Cu1 -9.8(4) . .
N31 Cu1 C1 N5 -91.8(3) 2_566 .
N30 Cu1 C1 N5 86.8(3) . .
N31 Cu1 C1 N2 90.8(3) 2_566 .
N30 Cu1 C1 N2 -90.6(3) . .
C1 N2 C3 C4 0.3(4) . .
C6 N2 C3 C4 -172.6(3) . .
N2 C3 C4 N5 -0.2(4) . .
C1 N5 C4 C3 0.0(4) . .
C18 N5 C4 C3 179.5(3) . .
C1 N2 C6 C11 -99.4(4) . .
C3 N2 C6 C11 72.4(4) . .
C1 N2 C6 C7 83.5(4) . .
C3 N2 C6 C7 -104.6(3) . .
C11 C6 C7 C8 -1.8(5) . .
N2 C6 C7 C8 175.1(3) . .
C11 C6 C7 C12 178.9(3) . .
N2 C6 C7 C12 -4.2(5) . .
C6 C7 C8 C9 -0.6(7) . .
C12 C7 C8 C9 178.7(5) . .
C7 C8 C9 C10 2.4(8) . .
C8 C9 C10 C11 -1.9(8) . .
C7 C6 C11 C10 2.2(5) . .
N2 C6 C11 C10 -174.7(3) . .
C7 C6 C11 C15 -177.6(3) . .
N2 C6 C11 C15 5.5(5) . .
C9 C10 C11 C6 -0.3(7) . .
C9 C10 C11 C15 179.5(5) . .
C8 C7 C12 C14 29.0(6) . .
C6 C7 C12 C14 -151.8(4) . .
C8 C7 C12 C13 -97.5(5) . .
C6 C7 C12 C13 81.8(5) . .
C6 C11 C15 C16 -114.2(4) . .
C10 C11 C15 C16 66.1(5) . .
C6 C11 C15 C17 121.9(4) . .
C10 C11 C15 C17 -57.9(5) . .
C1 N5 C18 C19 -103.7(3) . .
C4 N5 C18 C19 76.9(4) . .
C1 N5 C18 C23 78.9(4) . .
C4 N5 C18 C23 -100.5(4) . .
C23 C18 C19 C20 1.4(5) . .
N5 C18 C19 C20 -175.9(3) . .
C23 C18 C19 C24 -177.7(3) . .
N5 C18 C19 C24 5.0(5) . .
C18 C19 C20 C21 -0.4(6) . .
C24 C19 C20 C21 178.7(4) . .
C19 C20 C21 C22 -0.5(8) . .
C20 C21 C22 C23 0.4(8) . .
C21 C22 C23 C18 0.5(6) . .
C21 C22 C23 C27 179.7(4) . .
C19 C18 C23 C22 -1.4(5) . .
N5 C18 C23 C22 175.8(3) . .
C19 C18 C23 C27 179.4(3) . .
N5 C18 C23 C27 -3.4(5) . .
C20 C19 C24 C25 63.6(5) . .
C18 C19 C24 C25 -117.3(4) . .
C20 C19 C24 C26 -60.0(5) . .
C18 C19 C24 C26 119.1(4) . .
C22 C23 C27 C28 -98.4(4) . .
C18 C23 C27 C28 80.7(4) . .
C22 C23 C27 C29 27.3(5) . .
C18 C23 C27 C29 -153.6(4) . .
N30 N34 C33 N32 0.1(4) . .
N30 N34 C33 C35 -179.1(3) . .
N31 N32 C33 N34 -0.4(4) . .
N31 N32 C33 C35 178.8(3) . .
N34 C33 C35 C36 -170.8(4) . .
N32 C33 C35 C36 10.0(6) . .
N34 C33 C35 C40 10.7(5) . .
N32 C33 C35 C40 -168.4(3) . .
C40 C35 C36 C37 -0.5(7) . .
C33 C35 C36 C37 -179.0(4) . .
C35 C36 C37 C38 1.9(8) . .
C36 C37 C38 C39 -2.3(7) . .
C36 C37 C38 C41 177.4(4) . .
C37 C38 C39 C40 1.2(6) . .
C41 C38 C39 C40 -178.5(3) . .
C38 C39 C40 C35 0.3(6) . .
C36 C35 C40 C39 -0.6(6) . .
C33 C35 C40 C39 177.9(3) . .
C39 C38 C41 F43 169.3(4) . .
C37 C38 C41 F43 -10.4(6) . .
C39 C38 C41 F42 -66.5(5) . .
C37 C38 C41 F42 113.8(4) . .
C39 C38 C41 F41 48.6(5) . .
C37 C38 C41 F41 -131.0(4) . .
